data_7017341
loop_
_publ_author_name
'Martin, Caleb D.'
'Ragogna, Paul J.'

_publ_section_title
;
 Substitution matters: isolating phosphorus diiminopyridine complexes.
;
_journal_issue 44
_journal_name_full 'Dalton transactions (Cambridge, England : 2003)'
_journal_page_first 11976
_journal_page_last 11980
_journal_paper_doi 10.1039/c1dt11111f
_journal_volume 40
_journal_year 2011
_chemical_formula_moiety 'C31 H39 N3 P, C H Cl3, I3'
_chemical_formula_sum 'C32 H40 Cl3 I3 N3 P'
_chemical_formula_weight 984.69
_chemical_name_systematic
;
?
;
_space_group_IT_number 4
_symmetry_cell_setting monoclinic
_symmetry_space_group_name_Hall 'P 2yb'
_symmetry_space_group_name_H-M 'P 1 21 1'
_atom_sites_solution_hydrogens geom
_atom_sites_solution_primary direct
_atom_sites_solution_secondary difmap
_audit_creation_method SHELXL-97
_cell_angle_alpha 90.00
_cell_angle_beta 93.493(4)
_cell_angle_gamma 90.00
_cell_formula_units_Z 2
_cell_length_a 11.690(2)
_cell_length_b 12.287(2)
_cell_length_c 13.601(2)
_cell_measurement_reflns_used 31914
_cell_measurement_temperature 150(2)
_cell_measurement_theta_max 26.37
_cell_measurement_theta_min 1.50
_cell_volume 1950.0(5)
_computing_cell_refinement SAINT
_computing_data_collection APEX2
_computing_data_reduction SAINT
_computing_molecular_graphics SHELXTL/PC
_computing_publication_material SHELXTL/PC
_computing_structure_refinement 'SHELXL-97 (Sheldrick, 1997)'
_computing_structure_solution 'SHELXS-97 (Sheldrick, 1990)'
_diffrn_ambient_temperature 150(2)
_diffrn_measured_fraction_theta_full 1.000
_diffrn_measured_fraction_theta_max 1.000
_diffrn_measurement_device_type 'KAPPA APEX II CCD'
_diffrn_measurement_method '\f scans, and \w scans'
_diffrn_radiation_monochromator graphite
_diffrn_radiation_source 'fine-focus sealed tube'
_diffrn_radiation_type MoK\a
_diffrn_radiation_wavelength 0.71073
_diffrn_reflns_av_R_equivalents 0.0568
_diffrn_reflns_av_sigmaI/netI 0.0634
_diffrn_reflns_limit_h_max 14
_diffrn_reflns_limit_h_min -14
_diffrn_reflns_limit_k_max 15
_diffrn_reflns_limit_k_min -15
_diffrn_reflns_limit_l_max 17
_diffrn_reflns_limit_l_min -15
_diffrn_reflns_number 31914
_diffrn_reflns_theta_full 26.37
_diffrn_reflns_theta_max 26.37
_diffrn_reflns_theta_min 1.50
_exptl_absorpt_coefficient_mu 2.676
_exptl_absorpt_correction_T_max 0.7573
_exptl_absorpt_correction_T_min 0.6591
_exptl_absorpt_correction_type multi-scan
_exptl_absorpt_process_details SAINT
_exptl_crystal_colour red
_exptl_crystal_density_diffrn 1.677
_exptl_crystal_density_method 'not measured'
_exptl_crystal_description prism
_exptl_crystal_F_000 956
_exptl_crystal_size_max 0.17
_exptl_crystal_size_mid 0.12
_exptl_crystal_size_min 0.11
_refine_diff_density_max 3.414
_refine_diff_density_min -.926
_refine_diff_density_rms .212
_refine_ls_abs_structure_details 'Flack H D (1983), Acta Cryst. A39, 876-881'
_refine_ls_abs_structure_Flack -0.02(3)
_refine_ls_extinction_method none
_refine_ls_goodness_of_fit_ref 1.056
_refine_ls_hydrogen_treatment constr
_refine_ls_matrix_type full
_refine_ls_number_parameters 380
_refine_ls_number_reflns 7962
_refine_ls_number_restraints 1
_refine_ls_restrained_S_all 1.056
_refine_ls_R_factor_all 0.0802
_refine_ls_R_factor_gt 0.0500
_refine_ls_shift/su_max 0.000
_refine_ls_shift/su_mean 0.000
_refine_ls_structure_factor_coef Fsqd
_refine_ls_weighting_details 'calc w=1/[\s^2^(Fo^2^)+(0.0824P)^2^+0.0000P] where P=(Fo^2^+2Fc^2^)/3'
_refine_ls_weighting_scheme calc
_refine_ls_wR_factor_gt 0.1166
_refine_ls_wR_factor_ref 0.1399
_reflns_number_gt 6090
_reflns_number_total 7962
_reflns_threshold_expression >2sigma(I)
_cod_data_source_file c1dt11111f.txt
_cod_data_source_block 2P[I3]
_cod_original_sg_symbol_H-M P2(1)
_cod_database_code 7017341

loop_
_symmetry_equiv_pos_as_xyz
'x, y, z'
'-x, y+1/2, -z'

loop_
_atom_site_label
_atom_site_type_symbol
_atom_site_fract_x
_atom_site_fract_y
_atom_site_fract_z
_atom_site_U_iso_or_equiv
_atom_site_adp_type
_atom_site_occupancy
_atom_site_symmetry_multiplicity
_atom_site_calc_flag
_atom_site_refinement_flags
P1 P -0.26856(19) 0.3890(2) 0.29444(16) 0.0247(5) Uani 1 1 d .
N3 N -0.1061(6) 0.4315(7) 0.3169(5) 0.0260(17) Uani 1 1 d .
N2 N -0.2593(6) 0.3887(7) 0.4213(5) 0.0202(14) Uani 1 1 d .
N1 N -0.4199(6) 0.3477(6) 0.3147(5) 0.0207(15) Uani 1 1 d .
C7 C -0.0684(7) 0.4389(8) 0.4098(6) 0.0230(18) Uani 1 1 d .
H7A H 0.0077 0.4581 0.4315 0.028 Uiso 1 1 calc R
C6 C -0.1577(7) 0.4140(7) 0.4736(7) 0.0225(19) Uani 1 1 d .
C5 C -0.1515(8) 0.4144(7) 0.5768(8) 0.031(2) Uani 1 1 d .
H5A H -0.0820 0.4335 0.6125 0.037 Uiso 1 1 calc R
C4 C -0.2457(8) 0.3873(9) 0.6253(7) 0.032(2) Uani 1 1 d .
H4A H -0.2420 0.3875 0.6953 0.038 Uiso 1 1 calc R
C3 C -0.3476(9) 0.3592(8) 0.5730(7) 0.035(3) Uani 1 1 d .
H3A H -0.4126 0.3381 0.6071 0.041 Uiso 1 1 calc R
C2 C -0.3536(8) 0.3622(7) 0.4712(7) 0.027(2) Uani 1 1 d .
C1 C -0.4493(7) 0.3374(8) 0.4051(6) 0.0243(19) Uani 1 1 d .
H1A H -0.5231 0.3166 0.4240 0.029 Uiso 1 1 calc R
C21 C -0.0368(7) 0.4492(8) 0.2347(6) 0.0245(19) Uani 1 1 d .
C22 C -0.0444(7) 0.5503(8) 0.1872(6) 0.0255(19) Uani 1 1 d .
C22B C -0.1040(7) 0.6467(8) 0.2325(7) 0.030(2) Uani 1 1 d .
H22A H -0.1546 0.6181 0.2833 0.036 Uiso 1 1 calc R
C22C C -0.1773(11) 0.7098(11) 0.1576(9) 0.057(4) Uani 1 1 d .
H22B H -0.2138 0.7708 0.1901 0.085 Uiso 1 1 calc R
H22C H -0.2365 0.6619 0.1273 0.085 Uiso 1 1 calc R
H22D H -0.1294 0.7379 0.1067 0.085 Uiso 1 1 calc R
C22D C -0.0175(10) 0.7229(11) 0.2830(10) 0.063(4) Uani 1 1 d .
H22E H -0.0576 0.7842 0.3116 0.094 Uiso 1 1 calc R
H22F H 0.0345 0.7502 0.2348 0.094 Uiso 1 1 calc R
H22G H 0.0267 0.6837 0.3353 0.094 Uiso 1 1 calc R
C23 C 0.0103(8) 0.5589(10) 0.1016(7) 0.036(2) Uani 1 1 d .
H23A H 0.0084 0.6269 0.0683 0.043 Uiso 1 1 calc R
C24 C 0.0680(8) 0.4739(9) 0.0611(8) 0.035(2) Uani 1 1 d .
H24A H 0.1022 0.4832 0.0000 0.042 Uiso 1 1 calc R
C25 C 0.0763(7) 0.3755(9) 0.1091(7) 0.035(2) Uani 1 1 d .
H25A H 0.1182 0.3174 0.0823 0.042 Uiso 1 1 calc R
C26 C 0.0222(8) 0.3608(7) 0.1982(7) 0.028(2) Uani 1 1 d .
C26A C -0.0321(10) 0.1634(10) 0.1872(9) 0.047(3) Uani 1 1 d .
H26A H -0.1114 0.1857 0.1706 0.071 Uiso 1 1 calc R
H26B H -0.0317 0.0959 0.2256 0.071 Uiso 1 1 calc R
H26C H 0.0071 0.1513 0.1265 0.071 Uiso 1 1 calc R
C26B C 0.0294(9) 0.2523(8) 0.2475(7) 0.034(2) Uani 1 1 d .
H26D H -0.0104 0.2591 0.3103 0.041 Uiso 1 1 calc R
C26C C 0.1547(9) 0.2221(10) 0.2760(9) 0.049(3) Uani 1 1 d .
H26E H 0.1912 0.2812 0.3147 0.073 Uiso 1 1 calc R
H26F H 0.1958 0.2106 0.2162 0.073 Uiso 1 1 calc R
H26G H 0.1569 0.1552 0.3153 0.073 Uiso 1 1 calc R
C11 C -0.5016(7) 0.3318(8) 0.2289(7) 0.0251(19) Uani 1 1 d .
C16 C -0.5638(7) 0.4217(8) 0.1915(7) 0.028(2) Uani 1 1 d .
C16C C -0.5215(11) 0.6214(10) 0.1814(10) 0.056(3) Uani 1 1 d .
H16A H -0.5238 0.6905 0.2173 0.084 Uiso 1 1 calc R
H16B H -0.5697 0.6269 0.1201 0.084 Uiso 1 1 calc R
H16C H -0.4424 0.6055 0.1661 0.084 Uiso 1 1 calc R
C16B C -0.5651(8) 0.5322(9) 0.2435(7) 0.035(2) Uani 1 1 d .
H16D H -0.5117 0.5267 0.3036 0.042 Uiso 1 1 calc R
C16A C -0.6835(10) 0.5590(11) 0.2782(8) 0.050(3) Uani 1 1 d .
H16E H -0.6812 0.6300 0.3110 0.075 Uiso 1 1 calc R
H16F H -0.7061 0.5030 0.3245 0.075 Uiso 1 1 calc R
H16G H -0.7392 0.5611 0.2214 0.075 Uiso 1 1 calc R
C15 C -0.6286(8) 0.4051(10) 0.1028(7) 0.037(2) Uani 1 1 d .
H15A H -0.6725 0.4636 0.0746 0.044 Uiso 1 1 calc R
C14 C -0.6303(9) 0.3073(9) 0.0560(7) 0.037(2) Uani 1 1 d .
H14A H -0.6739 0.2990 -0.0047 0.045 Uiso 1 1 calc R
C13 C -0.5690(8) 0.2198(9) 0.0960(8) 0.036(2) Uani 1 1 d .
H13A H -0.5740 0.1511 0.0639 0.043 Uiso 1 1 calc R
C12 C -0.5005(7) 0.2312(8) 0.1824(7) 0.027(2) Uani 1 1 d .
C12C C -0.5132(9) 0.0568(10) 0.2737(9) 0.051(3) Uani 1 1 d .
H12A H -0.4701 -0.0055 0.3016 0.076 Uiso 1 1 calc R
H12B H -0.5714 0.0312 0.2242 0.076 Uiso 1 1 calc R
H12C H -0.5506 0.0950 0.3263 0.076 Uiso 1 1 calc R
C12B C -0.4328(8) 0.1330(8) 0.2264(7) 0.032(2) Uani 1 1 d .
H12D H -0.3754 0.1602 0.2782 0.039 Uiso 1 1 calc R
C12A C -0.3694(10) 0.0710(11) 0.1495(9) 0.053(3) Uani 1 1 d .
H12E H -0.3279 0.0097 0.1809 0.080 Uiso 1 1 calc R
H12F H -0.3149 0.1198 0.1197 0.080 Uiso 1 1 calc R
H12G H -0.4246 0.0436 0.0982 0.080 Uiso 1 1 calc R
Cl1 Cl -0.1928(3) 0.5001(3) -0.1048(2) 0.0667(10) Uani 1 1 d .
Cl2 Cl -0.3630(3) 0.4155(3) 0.0155(3) 0.0709(11) Uani 1 1 d .
Cl3 Cl -0.1988(4) 0.2716(3) -0.0615(3) 0.0850(13) Uani 1 1 d .
C100 C -0.2212(7) 0.3998(9) -0.0146(7) 0.036(2) Uani 1 1 d .
H10A H -0.1690 0.4114 0.0455 0.044 Uiso 1 1 calc R
I1 I 0.25481(5) 0.38838(6) -0.44526(5) 0.02801(14) Uani 1 1 d .
I2 I 0.34261(6) 0.16657(5) -0.44558(5) 0.03862(19) Uani 1 1 d .
I3 I 0.16712(6) 0.61024(5) -0.44470(5) 0.03904(19) Uani 1 1 d .

loop_
_atom_site_aniso_label
_atom_site_aniso_U_11
_atom_site_aniso_U_22
_atom_site_aniso_U_33
_atom_site_aniso_U_23
_atom_site_aniso_U_13
_atom_site_aniso_U_12
P1 0.0325(11) 0.0257(11) 0.0157(11) -0.0008(11) 0.0015(9) -0.0002(11)
N3 0.021(4) 0.037(4) 0.020(4) 0.018(3) 0.003(3) 0.007(3)
N2 0.027(3) 0.015(3) 0.018(4) -0.001(4) -0.001(3) 0.003(3)
N1 0.021(3) 0.026(4) 0.015(4) -0.004(3) -0.002(3) 0.002(3)
C7 0.019(4) 0.027(4) 0.022(5) -0.003(4) -0.003(3) 0.006(4)
C6 0.023(4) 0.019(5) 0.025(5) 0.000(4) -0.003(3) -0.003(3)
C5 0.032(5) 0.023(5) 0.036(6) 0.002(4) -0.004(4) 0.001(4)
C4 0.042(5) 0.034(5) 0.019(5) -0.008(5) -0.001(4) 0.001(5)
C3 0.046(6) 0.041(7) 0.018(5) 0.001(4) 0.010(4) 0.007(4)
C2 0.036(5) 0.021(5) 0.026(5) -0.003(4) 0.006(4) 0.001(4)
C1 0.019(4) 0.030(5) 0.023(5) 0.001(4) -0.004(3) 0.003(4)
C21 0.021(4) 0.036(5) 0.015(4) -0.005(4) -0.004(3) -0.009(4)
C22 0.025(4) 0.032(5) 0.020(5) -0.002(4) 0.000(4) -0.005(4)
C22B 0.025(4) 0.035(6) 0.029(5) 0.009(4) 0.002(4) -0.002(4)
C22C 0.058(8) 0.056(8) 0.056(8) 0.006(7) -0.004(6) 0.031(7)
C22D 0.046(7) 0.071(9) 0.070(9) -0.029(8) -0.002(6) 0.007(7)
C23 0.027(5) 0.052(7) 0.028(5) 0.005(5) 0.006(4) -0.007(5)
C24 0.029(5) 0.047(7) 0.030(6) 0.006(5) 0.009(4) -0.003(4)
C25 0.023(4) 0.048(6) 0.034(5) -0.002(5) 0.003(4) -0.004(4)
C26 0.031(5) 0.032(6) 0.020(4) -0.002(4) 0.001(4) 0.006(4)
C26A 0.061(7) 0.034(6) 0.048(7) 0.001(6) 0.006(5) -0.003(6)
C26B 0.047(6) 0.027(5) 0.030(5) 0.002(4) 0.021(5) 0.000(4)
C26C 0.054(7) 0.035(6) 0.055(8) -0.006(6) -0.018(6) 0.014(5)
C11 0.020(4) 0.028(5) 0.028(5) 0.002(4) 0.004(4) -0.003(4)
C16 0.020(4) 0.036(6) 0.028(5) 0.001(4) 0.002(4) -0.003(4)
C16C 0.074(8) 0.032(6) 0.063(8) -0.005(6) 0.017(7) -0.008(6)
C16B 0.036(5) 0.038(6) 0.030(6) 0.005(5) -0.008(4) 0.005(4)
C16A 0.066(8) 0.057(8) 0.029(6) -0.004(6) 0.015(5) 0.015(7)
C15 0.028(5) 0.056(7) 0.026(5) 0.005(5) -0.001(4) -0.004(5)
C14 0.037(5) 0.049(7) 0.025(5) -0.005(5) -0.004(4) -0.008(5)
C13 0.034(5) 0.033(6) 0.039(6) -0.008(5) -0.006(4) -0.003(4)
C12 0.025(5) 0.028(5) 0.027(5) -0.003(4) 0.001(4) -0.007(4)
C12C 0.047(7) 0.046(7) 0.060(8) 0.013(6) 0.006(6) 0.001(6)
C12B 0.027(5) 0.041(6) 0.027(5) -0.003(4) -0.007(4) -0.005(4)
C12A 0.043(7) 0.056(8) 0.060(8) -0.002(6) 0.002(6) 0.016(6)
Cl1 0.075(2) 0.078(2) 0.0464(18) 0.0186(17) -0.0084(16) -0.0305(18)
Cl2 0.0480(17) 0.102(3) 0.065(2) 0.026(2) 0.0197(15) 0.0140(17)
Cl3 0.111(3) 0.049(2) 0.095(3) -0.018(2) 0.008(3) 0.017(2)
C100 0.020(4) 0.052(6) 0.038(5) -0.002(5) 0.009(4) -0.012(4)
I1 0.0303(3) 0.0264(3) 0.0272(3) 0.0000(2) 0.0011(2) -0.0052(2)
I2 0.0433(4) 0.0251(3) 0.0479(4) 0.0093(3) 0.0063(3) -0.0015(3)
I3 0.0438(4) 0.0255(3) 0.0472(4) -0.0096(3) -0.0021(3) -0.0019(3)

loop_
_atom_type_symbol
_atom_type_description
_atom_type_scat_dispersion_real
_atom_type_scat_dispersion_imag
_atom_type_scat_source
C C .0033 .0016 'International Tables Vol C Tables 4.2.6.8 and 6.1.1.4'
H H .0000 .0000 'International Tables Vol C Tables 4.2.6.8 and 6.1.1.4'
Cl Cl .1484 .1585 'International Tables Vol C Tables 4.2.6.8 and 6.1.1.4'
I I -.4742 1.8119 'International Tables Vol C Tables 4.2.6.8 and 6.1.1.4'
N N .0061 .0033 'International Tables Vol C Tables 4.2.6.8 and 6.1.1.4'
P P .1023 .0942 'International Tables Vol C Tables 4.2.6.8 and 6.1.1.4'

loop_
_geom_angle_atom_site_label_1
_geom_angle_atom_site_label_2
_geom_angle_atom_site_label_3
_geom_angle
N2 P1 N1 81.6(3)
N2 P1 N3 81.1(3)
N1 P1 N3 162.7(3)
C7 N3 C21 124.4(7)
C7 N3 P1 115.4(6)
C21 N3 P1 120.2(6)
C2 N2 C6 119.4(7)
C2 N2 P1 119.6(6)
C6 N2 P1 121.0(6)
C1 N1 C11 122.5(7)
C1 N1 P1 118.1(6)
C11 N1 P1 119.4(5)
N3 C7 C6 110.7(7)
N3 C7 H7A 124.6
C6 C7 H7A 124.6
N2 C6 C5 120.5(8)
N2 C6 C7 111.8(8)
C5 C6 C7 127.7(8)
C4 C5 C6 119.4(9)
C4 C5 H5A 120.3
C6 C5 H5A 120.3
C5 C4 C3 120.3(8)
C5 C4 H4A 119.8
C3 C4 H4A 119.8
C2 C3 C4 119.7(9)
C2 C3 H3A 120.2
C4 C3 H3A 120.2
N2 C2 C3 120.6(8)
N2 C2 C1 111.3(8)
C3 C2 C1 128.0(9)
N1 C1 C2 109.4(8)
N1 C1 H1A 125.3
C2 C1 H1A 125.3
C26 C21 C22 123.1(8)
C26 C21 N3 118.3(9)
C22 C21 N3 118.0(8)
C23 C22 C21 116.2(9)
C23 C22 C22B 122.3(9)
C21 C22 C22B 121.4(8)
C22C C22B C22D 109.0(10)
C22C C22B C22 112.5(9)
C22D C22B C22 110.8(8)
C22C C22B H22A 108.1
C22D C22B H22A 108.1
C22 C22B H22A 108.1
C22B C22C H22B 109.5
C22B C22C H22C 109.5
H22B C22C H22C 109.5
C22B C22C H22D 109.5
H22B C22C H22D 109.5
H22C C22C H22D 109.5
C22B C22D H22E 109.5
C22B C22D H22F 109.5
H22E C22D H22F 109.5
C22B C22D H22G 109.5
H22E C22D H22G 109.5
H22F C22D H22G 109.5
C22 C23 C24 123.3(10)
C22 C23 H23A 118.4
C24 C23 H23A 118.4
C25 C24 C23 120.0(9)
C25 C24 H24A 120.0
C23 C24 H24A 120.0
C24 C25 C26 119.8(10)
C24 C25 H25A 120.1
C26 C25 H25A 120.1
C21 C26 C25 117.6(9)
C21 C26 C26B 123.5(8)
C25 C26 C26B 118.9(8)
C26B C26A H26A 109.5
C26B C26A H26B 109.5
H26A C26A H26B 109.5
C26B C26A H26C 109.5
H26A C26A H26C 109.5
H26B C26A H26C 109.5
C26 C26B C26A 112.8(9)
C26 C26B C26C 110.8(8)
C26A C26B C26C 112.0(9)
C26 C26B H26D 106.9
C26A C26B H26D 106.9
C26C C26B H26D 106.9
C26B C26C H26E 109.5
C26B C26C H26F 109.5
H26E C26C H26F 109.5
C26B C26C H26G 109.5
H26E C26C H26G 109.5
H26F C26C H26G 109.5
C12 C11 C16 123.8(8)
C12 C11 N1 117.0(8)
C16 C11 N1 118.7(8)
C15 C16 C11 116.1(9)
C15 C16 C16B 120.5(9)
C11 C16 C16B 123.4(8)
C16B C16C H16A 109.5
C16B C16C H16B 109.5
H16A C16C H16B 109.5
C16B C16C H16C 109.5
H16A C16C H16C 109.5
H16B C16C H16C 109.5
C16C C16B C16A 111.4(10)
C16C C16B C16 112.1(9)
C16A C16B C16 111.7(9)
C16C C16B H16D 107.1
C16A C16B H16D 107.1
C16 C16B H16D 107.1
C16B C16A H16E 109.5
C16B C16A H16F 109.5
H16E C16A H16F 109.5
C16B C16A H16G 109.5
H16E C16A H16G 109.5
H16F C16A H16G 109.5
C14 C15 C16 121.6(10)
C14 C15 H15A 119.2
C16 C15 H15A 119.2
C15 C14 C13 120.7(9)
C15 C14 H14A 119.7
C13 C14 H14A 119.7
C14 C13 C12 120.8(10)
C14 C13 H13A 119.6
C12 C13 H13A 119.6
C13 C12 C11 117.0(9)
C13 C12 C12B 120.3(9)
C11 C12 C12B 122.6(8)
C12B C12C H12A 109.5
C12B C12C H12B 109.5
H12A C12C H12B 109.5
C12B C12C H12C 109.5
H12A C12C H12C 109.5
H12B C12C H12C 109.5
C12C C12B C12A 109.1(9)
C12C C12B C12 109.5(8)
C12A C12B C12 112.6(9)
C12C C12B H12D 108.5
C12A C12B H12D 108.5
C12 C12B H12D 108.5
C12B C12A H12E 109.5
C12B C12A H12F 109.5
H12E C12A H12F 109.5
C12B C12A H12G 109.5
H12E C12A H12G 109.5
H12F C12A H12G 109.5
Cl3 C100 Cl2 110.8(6)
Cl3 C100 Cl1 109.7(5)
Cl2 C100 Cl1 107.7(6)
Cl3 C100 H10A 109.5
Cl2 C100 H10A 109.5
Cl1 C100 H10A 109.5
I2 I1 I3 179.93(4)

loop_
_geom_bond_atom_site_label_1
_geom_bond_atom_site_label_2
_geom_bond_distance
P1 N2 1.722(6)
P1 N1 1.877(7)
P1 N3 1.975(8)
N3 C7 1.316(11)
N3 C21 1.436(11)
N2 C2 1.368(11)
N2 C6 1.382(10)
N1 C1 1.303(11)
N1 C11 1.475(11)
C7 C6 1.431(12)
C7 H7A 0.9500
C6 C5 1.400(13)
C5 C4 1.360(13)
C5 H5A 0.9500
C4 C3 1.393(14)
C4 H4A 0.9500
C3 C2 1.383(13)
C3 H3A 0.9500
C2 C1 1.425(12)
C1 H1A 0.9500
C21 C26 1.393(13)
C21 C22 1.401(13)
C22 C23 1.367(13)
C22 C22B 1.523(13)
C22B C22C 1.506(14)
C22B C22D 1.512(15)
C22B H22A 1.0000
C22C H22B 0.9800
C22C H22C 0.9800
C22C H22D 0.9800
C22D H22E 0.9800
C22D H22F 0.9800
C22D H22G 0.9800
C23 C24 1.377(15)
C23 H23A 0.9500
C24 C25 1.375(15)
C24 H24A 0.9500
C25 C26 1.413(13)
C25 H25A 0.9500
C26 C26B 1.493(13)
C26A C26B 1.520(15)
C26A H26A 0.9800
C26A H26B 0.9800
C26A H26C 0.9800
C26B C26C 1.538(14)
C26B H26D 1.0000
C26C H26E 0.9800
C26C H26F 0.9800
C26C H26G 0.9800
C11 C12 1.389(13)
C11 C16 1.401(13)
C16 C15 1.400(13)
C16 C16B 1.531(14)
C16C C16B 1.492(15)
C16C H16A 0.9800
C16C H16B 0.9800
C16C H16C 0.9800
C16B C16A 1.525(14)
C16B H16D 1.0000
C16A H16E 0.9800
C16A H16F 0.9800
C16A H16G 0.9800
C15 C14 1.359(15)
C15 H15A 0.9500
C14 C13 1.385(15)
C14 H14A 0.9500
C13 C12 1.389(13)
C13 H13A 0.9500
C12 C12B 1.544(13)
C12C C12B 1.499(14)
C12C H12A 0.9800
C12C H12B 0.9800
C12C H12C 0.9800
C12B C12A 1.523(14)
C12B H12D 1.0000
C12A H12E 0.9800
C12A H12F 0.9800
C12A H12G 0.9800
Cl1 C100 1.784(11)
Cl2 C100 1.742(9)
Cl3 C100 1.726(12)
C100 H10A 1.0000
I1 I2 2.9123(10)
I1 I3 2.9126(10)

loop_
_geom_torsion_atom_site_label_1
_geom_torsion_atom_site_label_2
_geom_torsion_atom_site_label_3
_geom_torsion_atom_site_label_4
_geom_torsion
N2 P1 N3 C7 0.3(7)
N1 P1 N3 C7 -0.8(17)
N2 P1 N3 C21 178.7(8)
N1 P1 N3 C21 177.5(11)
N1 P1 N2 C2 0.0(7)
N3 P1 N2 C2 -179.7(7)
N1 P1 N2 C6 179.4(7)
N3 P1 N2 C6 -0.2(7)
N2 P1 N1 C1 -0.2(7)
N3 P1 N1 C1 1.0(17)
N2 P1 N1 C11 177.7(7)
N3 P1 N1 C11 178.8(11)
C21 N3 C7 C6 -178.6(8)
P1 N3 C7 C6 -0.3(10)
C2 N2 C6 C5 -1.1(13)
P1 N2 C6 C5 179.4(7)
C2 N2 C6 C7 179.6(8)
P1 N2 C6 C7 0.1(10)
N3 C7 C6 N2 0.1(11)
N3 C7 C6 C5 -179.1(9)
N2 C6 C5 C4 1.5(13)
C7 C6 C5 C4 -179.4(9)
C6 C5 C4 C3 0.1(15)
C5 C4 C3 C2 -2.0(16)
C6 N2 C2 C3 -0.8(13)
P1 N2 C2 C3 178.7(7)
C6 N2 C2 C1 -179.2(8)
P1 N2 C2 C1 0.2(10)
C4 C3 C2 N2 2.3(14)
C4 C3 C2 C1 -179.5(9)
C11 N1 C1 C2 -177.5(8)
P1 N1 C1 C2 0.3(10)
N2 C2 C1 N1 -0.3(11)
C3 C2 C1 N1 -178.6(9)
C7 N3 C21 C26 88.8(11)
P1 N3 C21 C26 -89.4(9)
C7 N3 C21 C22 -99.8(11)
P1 N3 C21 C22 82.0(9)
C26 C21 C22 C23 -0.3(13)
N3 C21 C22 C23 -171.3(8)
C26 C21 C22 C22B -176.5(8)
N3 C21 C22 C22B 12.5(12)
C23 C22 C22B C22C 45.9(12)
C21 C22 C22B C22C -138.1(10)
C23 C22 C22B C22D -76.4(12)
C21 C22 C22B C22D 99.6(11)
C21 C22 C23 C24 1.5(14)
C22B C22 C23 C24 177.7(9)
C22 C23 C24 C25 -2.4(15)
C23 C24 C25 C26 2.1(14)
C22 C21 C26 C25 0.0(13)
N3 C21 C26 C25 171.0(8)
C22 C21 C26 C26B -179.1(8)
N3 C21 C26 C26B -8.1(13)
C24 C25 C26 C21 -0.9(13)
C24 C25 C26 C26B 178.2(9)
C21 C26 C26B C26A 113.8(10)
C25 C26 C26B C26A -65.3(12)
C21 C26 C26B C26C -119.7(10)
C25 C26 C26B C26C 61.2(12)
C1 N1 C11 C12 -98.4(10)
P1 N1 C11 C12 83.8(9)
C1 N1 C11 C16 90.0(11)
P1 N1 C11 C16 -87.8(9)
C12 C11 C16 C15 0.9(13)
N1 C11 C16 C15 172.0(7)
C12 C11 C16 C16B 179.6(8)
N1 C11 C16 C16B -9.3(13)
C15 C16 C16B C16C -61.1(12)
C11 C16 C16B C16C 120.2(10)
C15 C16 C16B C16A 64.7(11)
C11 C16 C16B C16A -114.0(10)
C11 C16 C15 C14 -0.2(13)
C16B C16 C15 C14 -179.0(9)
C16 C15 C14 C13 1.2(15)
C15 C14 C13 C12 -2.9(16)
C14 C13 C12 C11 3.5(14)
C14 C13 C12 C12B 179.9(9)
C16 C11 C12 C13 -2.5(14)
N1 C11 C12 C13 -173.7(8)
C16 C11 C12 C12B -178.9(8)
N1 C11 C12 C12B 9.9(12)
C13 C12 C12B C12C -74.8(12)
C11 C12 C12B C12C 101.4(11)
C13 C12 C12B C12A 46.7(12)
C11 C12 C12B C12A -137.1(10)
